data_4026756
loop_
_publ_author_name
'David A. Kennedy'
'Nagarajan Vembu'
'Frank R. Fronczek'
'Marc Devocelle'

_publ_section_title
;
 Synthesis of Mutual Azo Prodrugs of Anti-inflammatory Agents and Peptides
 Facilitated by \a-Aminoisobutyric Acid
;
_journal_name_full 'Journal of Organic Chemistry'
_journal_page_first 9641
_journal_page_last 9647
_journal_paper_doi 10.1021/jo201358e
_journal_volume 76
_journal_year 2011
_chemical_compound_source synthesized
_chemical_formula_iupac 'C17 H24 N2 O4'
_chemical_formula_moiety 'C17 H24 N2 O4'
_chemical_formula_sum 'C17 H24 N2 O4'
_chemical_formula_weight 320.38
_chemical_name_systematic
; 
Methyl 2-{(E)-[4-(2-tert-butoxy-2-oxoethyl)phenyl]diazenyl}-2-methyl
propanoate
;
_space_group_IT_number 9
_symmetry_cell_setting monoclinic
_symmetry_space_group_name_Hall 'C -2yc'
_symmetry_space_group_name_H-M 'C 1 c 1'
_atom_sites_solution_hydrogens geom
_atom_sites_solution_primary direct
_atom_sites_solution_secondary difmap
_audit_creation_method SHELXL-97
_cell_angle_alpha 90.00
_cell_angle_beta 95.317(3)
_cell_angle_gamma 90.00
_cell_formula_units_Z 4
_cell_length_a 9.1381(6)
_cell_length_b 23.0890(9)
_cell_length_c 8.4213(6)
_cell_measurement_temperature 90(2)
_cell_volume 1769.16(18)
_computing_structure_refinement 'SHELXL-97 (Sheldrick, 1997)'
_computing_structure_solution 'SHELXS-97 (Sheldrick, 1990)'
_diffrn_ambient_temperature 90(2)
_diffrn_measured_fraction_theta_full 0.990
_diffrn_measured_fraction_theta_max 0.990
_diffrn_radiation_monochromator graphite
_diffrn_radiation_source 'fine-focus sealed tube'
_diffrn_radiation_type MoK\a
_diffrn_radiation_wavelength 0.71073
_diffrn_reflns_av_R_equivalents 0.0000
_diffrn_reflns_av_sigmaI/netI 0.0450
_diffrn_reflns_limit_h_max 11
_diffrn_reflns_limit_h_min -11
_diffrn_reflns_limit_k_max 28
_diffrn_reflns_limit_k_min -28
_diffrn_reflns_limit_l_max 10
_diffrn_reflns_limit_l_min -10
_diffrn_reflns_number 6233
_diffrn_reflns_theta_full 25.86
_diffrn_reflns_theta_max 25.86
_diffrn_reflns_theta_min 3.00
_exptl_absorpt_coefficient_mu 0.086
_exptl_absorpt_correction_T_max 0.9957
_exptl_absorpt_correction_T_min 0.9648
_exptl_crystal_density_diffrn 1.203
_exptl_crystal_F_000 688
_exptl_crystal_size_max 0.42
_exptl_crystal_size_mid 0.20
_exptl_crystal_size_min 0.05
_refine_diff_density_max 0.504
_refine_diff_density_min -0.281
_refine_diff_density_rms 0.082
_refine_ls_abs_structure_details 'Flack H D (1983), Acta Cryst. A39, 876-881'
_refine_ls_abs_structure_Flack 1.4(18)
_refine_ls_extinction_method none
_refine_ls_goodness_of_fit_ref 1.106
_refine_ls_hydrogen_treatment mixed
_refine_ls_matrix_type full
_refine_ls_number_parameters 210
_refine_ls_number_reflns 6233
_refine_ls_number_restraints 2
_refine_ls_restrained_S_all 1.105
_refine_ls_R_factor_all 0.0893
_refine_ls_R_factor_gt 0.0783
_refine_ls_shift/su_max 0.000
_refine_ls_shift/su_mean 0.000
_refine_ls_structure_factor_coef Fsqd
_refine_ls_weighting_details 'calc w=1/[\s^2^(Fo^2^)+(0.1626P)^2^+2.8552P] where P=(Fo^2^+2Fc^2^)/3'
_refine_ls_weighting_scheme calc
_refine_ls_wR_factor_gt 0.2334
_refine_ls_wR_factor_ref 0.2472
_reflns_number_gt 5515
_reflns_number_total 6233
_reflns_threshold_expression >2sigma(I)
_cod_data_source_file jo201358e_si_006.cif
_cod_data_source_block dk110b
_cod_database_code 4026756

loop_
_symmetry_equiv_pos_as_xyz
'x, y, z'
'x, -y, z+1/2'
'x+1/2, y+1/2, z'
'x+1/2, -y+1/2, z+1/2'

loop_
_atom_site_label
_atom_site_type_symbol
_atom_site_fract_x
_atom_site_fract_y
_atom_site_fract_z
_atom_site_U_iso_or_equiv
_atom_site_adp_type
_atom_site_occupancy
_atom_site_symmetry_multiplicity
_atom_site_calc_flag
_atom_site_refinement_flags
O1 O 0.1543(3) 0.08383(11) 0.5075(3) 0.0268(6) Uani 1 1 d .
O2 O 0.3684(3) 0.13267(11) 0.5408(3) 0.0274(6) Uani 1 1 d .
O3 O 0.3146(3) 0.30699(11) -0.4210(3) 0.0257(6) Uani 1 1 d .
O4 O 0.3434(3) 0.40474(10) -0.4292(3) 0.0222(5) Uani 1 1 d .
N1 N 0.2733(3) 0.16185(13) 0.2034(3) 0.0218(6) Uani 1 1 d .
N2 N 0.3687(3) 0.12341(13) 0.2071(4) 0.0242(7) Uani 1 1 d .
C1 C 0.3322(4) 0.07381(15) 0.3109(4) 0.0238(8) Uani 1 1 d .
C2 C 0.2177(4) 0.03690(17) 0.2152(5) 0.0280(8) Uani 1 1 d .
H2A H 0.1279 0.0597 0.1905 0.042 Uiso 1 1 calc R
H2B H 0.1953 0.0028 0.2778 0.042 Uiso 1 1 calc R
H2C H 0.2560 0.0245 0.1158 0.042 Uiso 1 1 calc R
C3 C 0.4740(4) 0.04002(17) 0.3545(5) 0.0295(8) Uani 1 1 d .
H3A H 0.5452 0.0650 0.4160 0.044 Uiso 1 1 calc R
H3B H 0.5151 0.0273 0.2569 0.044 Uiso 1 1 calc R
H3C H 0.4528 0.0062 0.4187 0.044 Uiso 1 1 calc R
C4 C 0.2718(4) 0.09620(15) 0.4629(4) 0.0204(7) Uani 1 1 d .
C5 C 0.3214(5) 0.15882(19) 0.6847(5) 0.0313(9) Uani 1 1 d .
H5A H 0.2249 0.1769 0.6605 0.047 Uiso 1 1 calc R
H5B H 0.3929 0.1883 0.7244 0.047 Uiso 1 1 calc R
H5C H 0.3147 0.1289 0.7663 0.047 Uiso 1 1 calc R
C6 C 0.2989(4) 0.21094(15) 0.1040(4) 0.0205(7) Uani 1 1 d .
C7 C 0.1751(4) 0.24429(16) 0.0588(4) 0.0239(8) Uani 1 1 d .
H7 H 0.0820 0.2341 0.0922 0.029 Uiso 1 1 calc R
C8 C 0.1902(4) 0.29324(16) -0.0371(4) 0.0249(8) Uani 1 1 d .
H8 H 0.1064 0.3157 -0.0721 0.030 Uiso 1 1 calc R
C9 C 0.3274(4) 0.30879(15) -0.0807(4) 0.0217(7) Uani 1 1 d .
C10 C 0.4501(4) 0.27512(16) -0.0322(4) 0.0246(8) Uani 1 1 d .
H10 H 0.5436 0.2861 -0.0629 0.030 Uiso 1 1 calc R
C11 C 0.4380(4) 0.22566(16) 0.0604(4) 0.0239(8) Uani 1 1 d .
H11 H 0.5217 0.2027 0.0929 0.029 Uiso 1 1 calc R
C12 C 0.3444(4) 0.36341(15) -0.1786(4) 0.0246(8) Uani 1 1 d .
H12A H 0.2682 0.3916 -0.1537 0.029 Uiso 1 1 calc R
H12B H 0.4415 0.3809 -0.1460 0.029 Uiso 1 1 calc R
C13 C 0.3320(4) 0.35351(16) -0.3563(4) 0.0204(7) Uani 1 1 d .
C14 C 0.3366(4) 0.40950(16) -0.6058(4) 0.0269(8) Uani 1 1 d .
C15 C 0.3555(5) 0.47456(17) -0.6286(5) 0.0312(9) Uani 1 1 d .
H15A H 0.4526 0.4865 -0.5805 0.047 Uiso 1 1 calc R
H15B H 0.2793 0.4954 -0.5770 0.047 Uiso 1 1 calc R
H15C H 0.3468 0.4836 -0.7427 0.047 Uiso 1 1 calc R
C16 C 0.1859(5) 0.38886(18) -0.6782(5) 0.0309(9) Uani 1 1 d .
H16A H 0.1089 0.4119 -0.6345 0.046 Uiso 1 1 calc R
H16B H 0.1730 0.3479 -0.6521 0.046 Uiso 1 1 calc R
H16C H 0.1792 0.3936 -0.7943 0.046 Uiso 1 1 calc R
C17 C 0.4643(5) 0.37641(18) -0.6675(5) 0.0330(9) Uani 1 1 d .
H17A H 0.5574 0.3916 -0.6169 0.049 Uiso 1 1 calc R
H17B H 0.4617 0.3812 -0.7834 0.049 Uiso 1 1 calc R
H17C H 0.4559 0.3352 -0.6420 0.049 Uiso 1 1 calc R

loop_
_atom_site_aniso_label
_atom_site_aniso_U_11
_atom_site_aniso_U_22
_atom_site_aniso_U_33
_atom_site_aniso_U_23
_atom_site_aniso_U_13
_atom_site_aniso_U_12
O1 0.0252(13) 0.0250(12) 0.0303(14) 0.0006(11) 0.0031(11) -0.0037(11)
O2 0.0311(14) 0.0277(13) 0.0233(13) -0.0046(10) 0.0024(11) -0.0053(11)
O3 0.0299(13) 0.0220(13) 0.0252(13) -0.0027(10) 0.0030(10) 0.0012(10)
O4 0.0271(13) 0.0197(12) 0.0200(12) 0.0019(10) 0.0030(10) -0.0031(10)
N1 0.0234(15) 0.0200(14) 0.0215(15) -0.0013(12) 0.0001(12) 0.0003(13)
N2 0.0282(16) 0.0201(15) 0.0240(15) 0.0024(13) 0.0011(12) 0.0010(13)
C1 0.0274(19) 0.0206(17) 0.0237(17) 0.0027(14) 0.0037(14) 0.0006(15)
C2 0.0341(19) 0.0250(18) 0.0244(18) -0.0039(15) 0.0001(15) -0.0035(16)
C3 0.0288(18) 0.0271(19) 0.033(2) 0.0016(16) 0.0033(15) 0.0049(16)
C4 0.0198(16) 0.0145(16) 0.0264(18) -0.0008(13) 0.0001(13) 0.0016(12)
C5 0.038(2) 0.032(2) 0.0236(19) -0.0029(16) 0.0006(16) 0.0003(18)
C6 0.0192(16) 0.0211(17) 0.0209(17) -0.0026(13) 0.0002(13) -0.0065(14)
C7 0.0210(16) 0.0250(18) 0.0256(18) 0.0037(14) 0.0015(14) 0.0042(14)
C8 0.0287(19) 0.0221(17) 0.0231(19) -0.0038(14) -0.0025(15) 0.0027(14)
C9 0.0317(19) 0.0191(17) 0.0148(16) -0.0024(13) 0.0034(14) -0.0033(14)
C10 0.0245(17) 0.0287(19) 0.0205(17) -0.0009(15) 0.0018(14) -0.0020(15)
C11 0.0230(17) 0.0247(18) 0.0244(18) -0.0052(14) 0.0036(14) 0.0029(15)
C12 0.035(2) 0.0184(16) 0.0208(17) 0.0004(13) 0.0035(15) -0.0063(15)
C13 0.0164(15) 0.0234(18) 0.0217(17) 0.0077(14) 0.0030(13) 0.0030(13)
C14 0.0305(19) 0.0277(19) 0.0223(18) 0.0101(15) 0.0007(15) -0.0014(16)
C15 0.035(2) 0.028(2) 0.0293(19) 0.0042(16) 0.0012(16) -0.0039(17)
C16 0.034(2) 0.0269(19) 0.030(2) 0.0003(16) -0.0078(17) 0.0031(16)
C17 0.038(2) 0.037(2) 0.025(2) 0.0030(17) 0.0058(17) 0.0069(18)

loop_
_atom_type_symbol
_atom_type_description
_atom_type_scat_dispersion_real
_atom_type_scat_dispersion_imag
_atom_type_scat_source
C C 0.0033 0.0016 'International Tables Vol C Tables 4.2.6.8 and 6.1.1.4'
H H 0.0000 0.0000 'International Tables Vol C Tables 4.2.6.8 and 6.1.1.4'
N N 0.0061 0.0033 'International Tables Vol C Tables 4.2.6.8 and 6.1.1.4'
O O 0.0106 0.0060 'International Tables Vol C Tables 4.2.6.8 and 6.1.1.4'

loop_
_geom_angle_atom_site_label_1
_geom_angle_atom_site_label_2
_geom_angle_atom_site_label_3
_geom_angle
C4 O2 C5 115.7(3)
C13 O4 C14 121.7(3)
N2 N1 C6 115.2(3)
N1 N2 C1 111.6(3)
N2 C1 C2 107.4(3)
N2 C1 C3 107.5(3)
C2 C1 C3 111.6(3)
N2 C1 C4 110.3(3)
C2 C1 C4 110.4(3)
C3 C1 C4 109.6(3)
C1 C2 H2A 109.5
C1 C2 H2B 109.5
H2A C2 H2B 109.5
C1 C2 H2C 109.5
H2A C2 H2C 109.5
H2B C2 H2C 109.5
C1 C3 H3A 109.5
C1 C3 H3B 109.5
H3A C3 H3B 109.5
C1 C3 H3C 109.5
H3A C3 H3C 109.5
H3B C3 H3C 109.5
O1 C4 O2 124.1(3)
O1 C4 C1 125.6(3)
O2 C4 C1 110.3(3)
O2 C5 H5A 109.5
O2 C5 H5B 109.5
H5A C5 H5B 109.5
O2 C5 H5C 109.5
H5A C5 H5C 109.5
H5B C5 H5C 109.5
C7 C6 C11 122.0(3)
C7 C6 N1 115.0(3)
C11 C6 N1 123.0(3)
C6 C7 C8 118.8(3)
C6 C7 H7 120.6
C8 C7 H7 120.6
C9 C8 C7 120.1(3)
C9 C8 H8 120.0
C7 C8 H8 120.0
C8 C9 C10 120.0(3)
C8 C9 C12 119.9(3)
C10 C9 C12 120.1(3)
C11 C10 C9 121.2(3)
C11 C10 H10 119.4
C9 C10 H10 119.4
C10 C11 C6 117.9(3)
C10 C11 H11 121.1
C6 C11 H11 121.1
C13 C12 C9 114.2(3)
C13 C12 H12A 108.7
C9 C12 H12A 108.7
C13 C12 H12B 108.7
C9 C12 H12B 108.7
H12A C12 H12B 107.6
O3 C13 O4 126.2(3)
O3 C13 C12 125.3(3)
O4 C13 C12 108.6(3)
O4 C14 C17 110.0(3)
O4 C14 C15 101.8(3)
C17 C14 C15 110.6(3)
O4 C14 C16 109.1(3)
C17 C14 C16 113.4(3)
C15 C14 C16 111.4(3)
C14 C15 H15A 109.5
C14 C15 H15B 109.5
H15A C15 H15B 109.5
C14 C15 H15C 109.5
H15A C15 H15C 109.5
H15B C15 H15C 109.5
C14 C16 H16A 109.5
C14 C16 H16B 109.5
H16A C16 H16B 109.5
C14 C16 H16C 109.5
H16A C16 H16C 109.5
H16B C16 H16C 109.5
C14 C17 H17A 109.5
C14 C17 H17B 109.5
H17A C17 H17B 109.5
C14 C17 H17C 109.5
H17A C17 H17C 109.5
H17B C17 H17C 109.5

loop_
_geom_bond_atom_site_label_1
_geom_bond_atom_site_label_2
_geom_bond_distance
O1 C4 1.204(4)
O2 C4 1.346(4)
O2 C5 1.455(5)
O3 C13 1.208(5)
O4 C13 1.341(4)
O4 C14 1.487(4)
N1 N2 1.242(4)
N1 C6 1.441(5)
N2 C1 1.497(4)
C1 C2 1.521(5)
C1 C3 1.528(5)
C1 C4 1.531(5)
C2 H2A 0.9800
C2 H2B 0.9800
C2 H2C 0.9800
C3 H3A 0.9800
C3 H3B 0.9800
C3 H3C 0.9800
C5 H5A 0.9800
C5 H5B 0.9800
C5 H5C 0.9800
C6 C7 1.392(5)
C6 C11 1.397(5)
C7 C8 1.403(5)
C7 H7 0.9500
C8 C9 1.386(5)
C8 H8 0.9500
C9 C10 1.394(5)
C9 C12 1.523(5)
C10 C11 1.393(5)
C10 H10 0.9500
C11 H11 0.9500
C12 C13 1.507(5)
C12 H12A 0.9900
C12 H12B 0.9900
C14 C17 1.526(6)
C14 C15 1.526(5)
C14 C16 1.530(5)
C15 H15A 0.9800
C15 H15B 0.9800
C15 H15C 0.9800
C16 H16A 0.9800
C16 H16B 0.9800
C16 H16C 0.9800
C17 H17A 0.9800
C17 H17B 0.9800
C17 H17C 0.9800

loop_
_geom_hbond_atom_site_label_D
_geom_hbond_atom_site_label_H
_geom_hbond_atom_site_label_A
_geom_hbond_distance_DH
_geom_hbond_distance_HA
_geom_hbond_distance_DA
_geom_hbond_angle_DHA
_geom_hbond_site_symmetry_A
C16 H16B O3 0.98 2.43 3.029(5) 119.3 .
C17 H17C O3 0.98 2.45 3.046(5) 118.8 .
C12 H12B O1 0.99 2.38 3.337(5) 163.3 4_554

loop_
_geom_torsion_atom_site_label_1
_geom_torsion_atom_site_label_2
_geom_torsion_atom_site_label_3
_geom_torsion_atom_site_label_4
_geom_torsion
C6 N1 N2 C1 -179.1(3)
N1 N2 C1 C2 79.0(4)
N1 N2 C1 C3 -160.8(3)
N1 N2 C1 C4 -41.4(4)
C5 O2 C4 O1 -1.7(5)
C5 O2 C4 C1 177.7(3)
N2 C1 C4 O1 122.9(4)
C2 C1 C4 O1 4.4(5)
C3 C1 C4 O1 -118.9(4)
N2 C1 C4 O2 -56.4(4)
C2 C1 C4 O2 -175.0(3)
C3 C1 C4 O2 61.8(4)
N2 N1 C6 C7 160.4(3)
N2 N1 C6 C11 -21.9(5)
C11 C6 C7 C8 1.8(5)
N1 C6 C7 C8 179.5(3)
C6 C7 C8 C9 -2.1(5)
C7 C8 C9 C10 1.4(5)
C7 C8 C9 C12 -177.3(3)
C8 C9 C10 C11 -0.1(5)
C12 C9 C10 C11 178.6(3)
C9 C10 C11 C6 -0.3(5)
C7 C6 C11 C10 -0.5(5)
N1 C6 C11 C10 -178.1(3)
C8 C9 C12 C13 -92.4(4)
C10 C9 C12 C13 88.9(4)
C14 O4 C13 O3 -0.5(5)
C14 O4 C13 C12 179.5(3)
C9 C12 C13 O3 -2.2(5)
C9 C12 C13 O4 177.8(3)
C13 O4 C14 C17 -62.4(4)
C13 O4 C14 C15 -179.6(3)
C13 O4 C14 C16 62.6(4)

loop_
_cod_related_entry_id
_cod_related_entry_database
_cod_related_entry_code
1 ChemSpider 30659432
